data_7055233
loop_
_publ_author_name
'Castillo, Maximiliano'
'Metta-Maga\~na, Alejandro J.'
'Fortier, Skye'

_publ_section_title
;
 Isolation of gravimetrically quantifiable alkali metal arenides using
 18-crown-6
;
_journal_issue 3
_journal_name_full 'New J. Chem.'
_journal_page_first 1923
_journal_paper_doi 10.1039/C5NJ02841H
_journal_volume 40
_journal_year 2016
_chemical_formula_moiety 'C20 H40 Li O8, C12 H10'
_chemical_formula_sum 'C32 H50 Li O8'
_chemical_formula_weight 569.66
_space_group_crystal_system monoclinic
_space_group_IT_number 14
_space_group_name_Hall '-P 2ybc'
_space_group_name_H-M_alt 'P 1 21/c 1'
_symmetry_space_group_name_Hall '-P 2ybc'
_symmetry_space_group_name_H-M 'P 1 21/c 1'
_atom_sites_solution_hydrogens geom
_audit_creation_method SHELXL-2014/6
_audit_update_record
;
2015-10-13 deposited with the CCDC.
2015-12-15 downloaded from the CCDC.
;
_cell_angle_alpha 90
_cell_angle_beta 103.6700(10)
_cell_angle_gamma 90
_cell_formula_units_Z 4
_cell_length_a 12.1048(8)
_cell_length_b 17.6109(12)
_cell_length_c 15.2132(10)
_cell_measurement_reflns_used 3743
_cell_measurement_temperature 100(2)
_cell_measurement_theta_max 28.04
_cell_measurement_theta_min 2.26
_cell_volume 3151.2(4)
_computing_structure_refinement 'SHELXL-2014/6 (Sheldrick, 2014)'
_diffrn_ambient_temperature 100(2)
_diffrn_measured_fraction_theta_full 0.996
_diffrn_measured_fraction_theta_max 0.991
_diffrn_measurement_device_type 'Bruker SMART APEX CCD'
_diffrn_measurement_method '\w and \f scans'
_diffrn_radiation_type MoK\a
_diffrn_radiation_wavelength 0.71073
_diffrn_reflns_av_R_equivalents 0.0393
_diffrn_reflns_av_unetI/netI 0.0344
_diffrn_reflns_Laue_measured_fraction_full 0.996
_diffrn_reflns_Laue_measured_fraction_max 0.991
_diffrn_reflns_limit_h_max 15
_diffrn_reflns_limit_h_min -15
_diffrn_reflns_limit_k_max 22
_diffrn_reflns_limit_k_min -21
_diffrn_reflns_limit_l_max 19
_diffrn_reflns_limit_l_min -19
_diffrn_reflns_number 32260
_diffrn_reflns_point_group_measured_fraction_full 0.996
_diffrn_reflns_point_group_measured_fraction_max 0.991
_diffrn_reflns_theta_full 25.242
_diffrn_reflns_theta_max 27.591
_diffrn_reflns_theta_min 1.731
_diffrn_source 'fine-focus tube'
_exptl_absorpt_coefficient_mu 0.084
_exptl_absorpt_correction_T_max 0.7456
_exptl_absorpt_correction_T_min 0.6861
_exptl_absorpt_correction_type multi-scan
_exptl_absorpt_process_details SADABS
_exptl_crystal_colour purple-blue
_exptl_crystal_density_diffrn 1.201
_exptl_crystal_description rod
_exptl_crystal_F_000 1236
_exptl_crystal_size_max 0.900
_exptl_crystal_size_mid 0.370
_exptl_crystal_size_min 0.150
_refine_diff_density_max 0.258
_refine_diff_density_min -0.205
_refine_diff_density_rms 0.040
_refine_ls_extinction_method none
_refine_ls_goodness_of_fit_ref 1.000
_refine_ls_hydrogen_treatment constr
_refine_ls_matrix_type full
_refine_ls_number_parameters 374
_refine_ls_number_reflns 7229
_refine_ls_number_restraints 3
_refine_ls_restrained_S_all 1.000
_refine_ls_R_factor_all 0.0637
_refine_ls_R_factor_gt 0.0406
_refine_ls_shift/su_max 0.000
_refine_ls_shift/su_mean 0.000
_refine_ls_structure_factor_coef Fsqd
_refine_ls_weighting_details 'w=1/[\s^2^(Fo^2^)+(0.0426P)^2^+1.0932P] where P=(Fo^2^+2Fc^2^)/3'
_refine_ls_weighting_scheme calc
_refine_ls_wR_factor_gt 0.0901
_refine_ls_wR_factor_ref 0.1030
_reflns_Friedel_coverage 0.000
_reflns_number_gt 5349
_reflns_number_total 7229
_reflns_threshold_expression 'I > 2\s(I)'
_cod_data_source_file c5nj02841h2.cif
_cod_data_source_block 1006SF_0mS_a
_cod_depositor_comments 'Adding full bibliography for 7055227--7055237.cif.'
_cod_database_code 7055233
_shelx_space_group_comment
;
The symmetry employed for this shelxl refinement is uniquely defined
by the following loop, which should always be used as a source of
symmetry information in preference to the above space-group names.
They are only intended as comments.
;
_shelx_estimated_absorpt_t_min 0.928
_shelx_estimated_absorpt_t_max 0.988
_shelxl_version_number 2014/6

loop_
_space_group_symop_operation_xyz
'x, y, z'
'-x, y+1/2, -z+1/2'
'-x, -y, -z'
'x, -y-1/2, z-1/2'

loop_
_atom_site_label
_atom_site_type_symbol
_atom_site_fract_x
_atom_site_fract_y
_atom_site_fract_z
_atom_site_U_iso_or_equiv
_atom_site_adp_type
_atom_site_occupancy
_atom_site_site_symmetry_order
_atom_site_calc_flag
_atom_site_refinement_flags_posn
_atom_site_refinement_flags_adp
_atom_site_refinement_flags_occupancy
_atom_site_disorder_assembly
_atom_site_disorder_group
Li1 Li 0.6871(2) 0.38727(14) 0.21582(17) 0.0292(6) Uani 1 1 d . . . . .
O1 O 0.80260(7) 0.32987(5) 0.12266(6) 0.0209(2) Uani 1 1 d . . . . .
O2 O 0.59741(7) 0.40640(5) 0.08206(6) 0.0199(2) Uani 1 1 d . . . . .
O3 O 0.52401(7) 0.43429(5) 0.23342(6) 0.0198(2) Uani 1 1 d . . . . .
O4 O 0.66298(7) 0.41776(5) 0.41334(6) 0.0206(2) Uani 1 1 d . . . . .
O5 O 0.85826(7) 0.32254(5) 0.45369(6) 0.0229(2) Uani 1 1 d . . . . .
O6 O 0.94848(8) 0.32139(5) 0.30028(6) 0.0217(2) Uani 1 1 d . . . . .
O7 O 0.63829(8) 0.28294(5) 0.23772(7) 0.0237(2) Uani 1 1 d D . . . .
O8 O 0.77495(8) 0.48221(5) 0.23718(6) 0.0271(2) Uani 1 1 d . . . . .
C1 C 0.75082(11) 0.35233(8) 0.03240(9) 0.0226(3) Uani 1 1 d . . . . .
H1A H 0.7726 0.3169 -0.0111 0.027 Uiso 1 1 calc R U . . .
H1B H 0.7762 0.4040 0.0207 0.027 Uiso 1 1 calc R U . . .
C2 C 0.62418(11) 0.35126(8) 0.02140(9) 0.0231(3) Uani 1 1 d . . . . .
H2A H 0.5852 0.3638 -0.0417 0.028 Uiso 1 1 calc R U . . .
H2B H 0.5991 0.3002 0.0358 0.028 Uiso 1 1 calc R U . . .
C3 C 0.47792(11) 0.41218(8) 0.07622(9) 0.0220(3) Uani 1 1 d . . . . .
H3A H 0.4461 0.3617 0.0849 0.026 Uiso 1 1 calc R U . . .
H3B H 0.4381 0.4319 0.0161 0.026 Uiso 1 1 calc R U . . .
C4 C 0.46291(11) 0.46563(8) 0.14929(9) 0.0198(3) Uani 1 1 d . . . . .
H4A H 0.4932 0.5164 0.1399 0.024 Uiso 1 1 calc R U . . .
H4B H 0.3813 0.4708 0.1488 0.024 Uiso 1 1 calc R U . . .
C5 C 0.50975(11) 0.47846(8) 0.30884(9) 0.0228(3) Uani 1 1 d . . . . .
H5A H 0.4292 0.4939 0.2993 0.027 Uiso 1 1 calc R U . . .
H5B H 0.5566 0.5250 0.3136 0.027 Uiso 1 1 calc R U . . .
C6 C 0.54415(11) 0.43393(8) 0.39461(9) 0.0233(3) Uani 1 1 d . . . . .
H6A H 0.5269 0.4634 0.4452 0.028 Uiso 1 1 calc R U . . .
H6B H 0.5006 0.3859 0.3887 0.028 Uiso 1 1 calc R U . . .
C7 C 0.69829(11) 0.37715(8) 0.49569(9) 0.0230(3) Uani 1 1 d . . . . .
H7A H 0.6627 0.3262 0.4894 0.028 Uiso 1 1 calc R U . . .
H7B H 0.6739 0.4045 0.5447 0.028 Uiso 1 1 calc R U . . .
C8 C 0.82524(11) 0.36936(8) 0.51894(9) 0.0234(3) Uani 1 1 d . . . . .
H8A H 0.8608 0.4200 0.5197 0.028 Uiso 1 1 calc R U . . .
H8B H 0.8512 0.3465 0.5798 0.028 Uiso 1 1 calc R U . . .
C9 C 0.97779(11) 0.32430(8) 0.46013(9) 0.0231(3) Uani 1 1 d . . . . .
H9A H 1.0188 0.3001 0.5173 0.028 Uiso 1 1 calc R U . . .
H9B H 1.0040 0.3775 0.4601 0.028 Uiso 1 1 calc R U . . .
C10 C 1.00214(11) 0.28252(8) 0.38115(9) 0.0227(3) Uani 1 1 d . . . . .
H10A H 1.0852 0.2801 0.3867 0.027 Uiso 1 1 calc R U . . .
H10B H 0.9727 0.2300 0.3796 0.027 Uiso 1 1 calc R U . . .
C11 C 0.97696(11) 0.28933(8) 0.22282(9) 0.0219(3) Uani 1 1 d . . . . .
H11A H 0.9487 0.2365 0.2142 0.026 Uiso 1 1 calc R U . . .
H11B H 1.0606 0.2884 0.2314 0.026 Uiso 1 1 calc R U . . .
C12 C 0.92441(11) 0.33581(8) 0.14122(9) 0.0238(3) Uani 1 1 d . . . . .
H12A H 0.9474 0.3896 0.1520 0.029 Uiso 1 1 calc R U . . .
H12B H 0.9515 0.3175 0.0884 0.029 Uiso 1 1 calc R U . . .
C13 C 0.71350(12) 0.21875(8) 0.25829(11) 0.0299(3) Uani 1 1 d . . . . .
H13A H 0.7646 0.2243 0.3192 0.036 Uiso 1 1 calc R U . . .
H13B H 0.7605 0.2143 0.2134 0.036 Uiso 1 1 calc R U . . .
C14 C 0.63885(13) 0.14959(8) 0.25482(12) 0.0340(4) Uani 1 1 d . . . . .
H14A H 0.6670 0.1168 0.3083 0.041 Uiso 1 1 calc R U . . .
H14B H 0.6368 0.1196 0.1994 0.041 Uiso 1 1 calc R U . . .
C15 C 0.52085(12) 0.18122(8) 0.25446(10) 0.0268(3) Uani 1 1 d D . . . .
H15A H 0.4678 0.1745 0.1946 0.032 Uiso 0.876(3) 1 calc R U P A 1
H15B H 0.4886 0.1562 0.3011 0.032 Uiso 0.876(3) 1 calc R U P A 1
H15C H 0.4601 0.1486 0.2186 0.032 Uiso 0.124(3) 1 calc R U P A 2
H15D H 0.5100 0.1859 0.3167 0.032 Uiso 0.124(3) 1 calc R U P A 2
C16 C 0.54364(14) 0.26346(9) 0.27563(13) 0.0262(4) Uani 0.876(3) 1 d D . P A 1
H16A H 0.4762 0.2945 0.2480 0.031 Uiso 0.876(3) 1 calc R U P A 1
H16B H 0.5630 0.2719 0.3418 0.031 Uiso 0.876(3) 1 calc R U P A 1
C36 C 0.5218(8) 0.2583(6) 0.2108(8) 0.0262(4) Uani 0.124(3) 1 d D . P A 2
H36A H 0.4966 0.2544 0.1442 0.031 Uiso 0.124(3) 1 calc R U P A 2
H36B H 0.4711 0.2941 0.2327 0.031 Uiso 0.124(3) 1 calc R U P A 2
C17 C 0.75894(12) 0.54532(8) 0.17548(10) 0.0254(3) Uani 1 1 d . . . . .
H17A H 0.6908 0.5749 0.1795 0.030 Uiso 1 1 calc R U . . .
H17B H 0.7495 0.5273 0.1125 0.030 Uiso 1 1 calc R U . . .
C18 C 0.86458(12) 0.59320(8) 0.20378(10) 0.0271(3) Uani 1 1 d . . . . .
H18A H 0.8492 0.6471 0.1866 0.033 Uiso 1 1 calc R U . . .
H18B H 0.9265 0.5741 0.1772 0.033 Uiso 1 1 calc R U . . .
C19 C 0.89300(15) 0.58308(9) 0.30553(11) 0.0389(4) Uani 1 1 d . . . . .
H19A H 0.9745 0.5931 0.3322 0.047 Uiso 1 1 calc R U . . .
H19B H 0.8464 0.6170 0.3341 0.047 Uiso 1 1 calc R U . . .
C20 C 0.86387(13) 0.50050(9) 0.31620(10) 0.0322(4) Uani 1 1 d . . . . .
H20A H 0.9313 0.4679 0.3192 0.039 Uiso 1 1 calc R U . . .
H20B H 0.8368 0.4931 0.3721 0.039 Uiso 1 1 calc R U . . .
C21 C 0.21869(10) 0.39691(8) 0.22830(9) 0.0190(3) Uani 1 1 d . . . . .
C22 C 0.21998(11) 0.35250(8) 0.14930(9) 0.0214(3) Uani 1 1 d . . . . .
H22 H 0.2485 0.3021 0.1569 0.026 Uiso 1 1 calc R U . . .
C23 C 0.18126(11) 0.38048(9) 0.06282(9) 0.0249(3) Uani 1 1 d . . . . .
H23 H 0.1834 0.3488 0.0127 0.030 Uiso 1 1 calc R U . . .
C24 C 0.13877(11) 0.45449(9) 0.04721(10) 0.0275(3) Uani 1 1 d . . . . .
H24 H 0.1120 0.4735 -0.0125 0.033 Uiso 1 1 calc R U . . .
C25 C 0.13710(11) 0.49944(8) 0.12262(10) 0.0260(3) Uani 1 1 d . . . . .
H25 H 0.1090 0.5499 0.1136 0.031 Uiso 1 1 calc R U . . .
C26 C 0.17494(11) 0.47267(8) 0.20938(10) 0.0229(3) Uani 1 1 d . . . . .
H26 H 0.1721 0.5053 0.2585 0.027 Uiso 1 1 calc R U . . .
C27 C 0.25534(10) 0.36774(8) 0.31844(9) 0.0203(3) Uani 1 1 d . . . . .
C28 C 0.25367(12) 0.41167(9) 0.39742(10) 0.0267(3) Uani 1 1 d . . . . .
H28 H 0.2273 0.4626 0.3902 0.032 Uiso 1 1 calc R U . . .
C29 C 0.28916(13) 0.38223(10) 0.48371(10) 0.0356(4) Uani 1 1 d . . . . .
H29 H 0.2871 0.4136 0.5341 0.043 Uiso 1 1 calc R U . . .
C30 C 0.32809(13) 0.30727(10) 0.49872(11) 0.0377(4) Uani 1 1 d . . . . .
H30 H 0.3526 0.2875 0.5583 0.045 Uiso 1 1 calc R U . . .
C31 C 0.32962(12) 0.26283(9) 0.42325(10) 0.0308(3) Uani 1 1 d . . . . .
H31 H 0.3552 0.2118 0.4317 0.037 Uiso 1 1 calc R U . . .
C32 C 0.29490(11) 0.29107(8) 0.33671(10) 0.0233(3) Uani 1 1 d . . . . .
H32 H 0.2972 0.2587 0.2872 0.028 Uiso 1 1 calc R U . . .

loop_
_atom_site_aniso_label
_atom_site_aniso_U_11
_atom_site_aniso_U_22
_atom_site_aniso_U_33
_atom_site_aniso_U_23
_atom_site_aniso_U_13
_atom_site_aniso_U_12
Li1 0.0294(13) 0.0216(12) 0.0325(14) 0.0029(10) -0.0010(10) -0.0053(10)
O1 0.0145(4) 0.0295(5) 0.0192(5) 0.0018(4) 0.0047(4) -0.0020(4)
O2 0.0151(4) 0.0226(5) 0.0216(5) -0.0037(4) 0.0036(4) 0.0003(4)
O3 0.0197(5) 0.0185(5) 0.0201(5) -0.0010(4) 0.0028(4) 0.0044(4)
O4 0.0163(4) 0.0257(5) 0.0200(5) 0.0031(4) 0.0048(4) 0.0016(4)
O5 0.0165(5) 0.0271(5) 0.0248(5) -0.0037(4) 0.0044(4) -0.0013(4)
O6 0.0195(5) 0.0247(5) 0.0206(5) -0.0002(4) 0.0043(4) 0.0031(4)
O7 0.0196(5) 0.0169(5) 0.0373(6) 0.0025(4) 0.0122(4) -0.0006(4)
O8 0.0291(5) 0.0221(5) 0.0253(5) 0.0046(4) -0.0031(4) -0.0093(4)
C1 0.0255(7) 0.0251(7) 0.0180(7) 0.0008(6) 0.0067(5) 0.0024(5)
C2 0.0241(7) 0.0254(7) 0.0181(7) -0.0034(6) 0.0018(5) 0.0025(5)
C3 0.0142(6) 0.0266(7) 0.0229(7) -0.0010(6) -0.0002(5) -0.0003(5)
C4 0.0143(6) 0.0208(7) 0.0231(7) 0.0019(5) 0.0020(5) 0.0020(5)
C5 0.0207(7) 0.0209(7) 0.0261(7) -0.0038(6) 0.0043(5) 0.0054(5)
C6 0.0173(6) 0.0296(8) 0.0242(7) -0.0026(6) 0.0073(5) 0.0034(5)
C7 0.0243(7) 0.0273(7) 0.0189(7) 0.0024(6) 0.0078(5) -0.0002(5)
C8 0.0242(7) 0.0277(8) 0.0170(7) -0.0001(6) 0.0024(5) 0.0008(5)
C9 0.0158(6) 0.0282(8) 0.0232(7) 0.0032(6) 0.0004(5) -0.0005(5)
C10 0.0161(6) 0.0247(7) 0.0259(7) 0.0028(6) 0.0019(5) 0.0020(5)
C11 0.0142(6) 0.0262(7) 0.0263(7) -0.0038(6) 0.0069(5) -0.0017(5)
C12 0.0153(6) 0.0321(8) 0.0261(7) -0.0020(6) 0.0093(5) -0.0053(5)
C13 0.0219(7) 0.0213(8) 0.0471(10) 0.0059(7) 0.0097(6) 0.0028(6)
C14 0.0344(9) 0.0195(7) 0.0546(11) 0.0028(7) 0.0234(7) -0.0003(6)
C15 0.0219(7) 0.0250(7) 0.0309(8) 0.0075(6) 0.0014(6) -0.0036(6)
C16 0.0234(8) 0.0211(8) 0.0385(11) 0.0028(8) 0.0162(7) -0.0015(6)
C36 0.0234(8) 0.0211(8) 0.0385(11) 0.0028(8) 0.0162(7) -0.0015(6)
C17 0.0220(7) 0.0235(7) 0.0287(8) 0.0046(6) 0.0019(6) -0.0028(5)
C18 0.0261(7) 0.0246(8) 0.0290(8) 0.0033(6) 0.0032(6) -0.0071(6)
C19 0.0492(10) 0.0323(9) 0.0291(9) -0.0016(7) -0.0030(7) -0.0173(7)
C20 0.0356(8) 0.0310(8) 0.0237(8) 0.0034(6) -0.0054(6) -0.0116(6)
C21 0.0122(6) 0.0222(7) 0.0227(7) -0.0007(5) 0.0045(5) -0.0031(5)
C22 0.0148(6) 0.0248(7) 0.0251(7) -0.0005(6) 0.0056(5) -0.0014(5)
C23 0.0168(7) 0.0367(8) 0.0220(7) -0.0031(6) 0.0066(5) -0.0061(6)
C24 0.0173(7) 0.0402(9) 0.0240(7) 0.0094(7) 0.0030(5) -0.0015(6)
C25 0.0166(6) 0.0259(8) 0.0357(8) 0.0081(6) 0.0065(6) 0.0005(5)
C26 0.0180(7) 0.0237(7) 0.0280(8) -0.0016(6) 0.0078(5) -0.0015(5)
C27 0.0130(6) 0.0256(7) 0.0225(7) -0.0002(6) 0.0046(5) -0.0046(5)
C28 0.0236(7) 0.0313(8) 0.0258(8) -0.0036(6) 0.0070(6) -0.0071(6)
C29 0.0324(8) 0.0533(11) 0.0215(8) -0.0091(7) 0.0069(6) -0.0155(7)
C30 0.0311(8) 0.0523(11) 0.0251(8) 0.0114(8) -0.0026(6) -0.0113(7)
C31 0.0181(7) 0.0377(9) 0.0339(9) 0.0105(7) 0.0006(6) -0.0029(6)
C32 0.0127(6) 0.0298(8) 0.0270(8) 0.0024(6) 0.0039(5) -0.0014(5)

loop_
_atom_type_symbol
_atom_type_description
_atom_type_scat_dispersion_real
_atom_type_scat_dispersion_imag
_atom_type_scat_source
C C 0.0033 0.0016 'International Tables Vol C Tables 4.2.6.8 and 6.1.1.4'
H H 0.0000 0.0000 'International Tables Vol C Tables 4.2.6.8 and 6.1.1.4'
Li Li -0.0003 0.0001 'International Tables Vol C Tables 4.2.6.8 and 6.1.1.4'
O O 0.0106 0.0060 'International Tables Vol C Tables 4.2.6.8 and 6.1.1.4'

loop_
_geom_angle_atom_site_label_1
_geom_angle_atom_site_label_2
_geom_angle_atom_site_label_3
_geom_angle
O8 Li1 O7 158.61(14)
O8 Li1 O2 99.18(11)
O7 Li1 O2 101.88(11)
O8 Li1 O3 97.18(11)
O7 Li1 O3 90.97(10)
O2 Li1 O3 77.61(9)
O8 Li1 O1 94.95(11)
O7 Li1 O1 87.01(10)
O2 Li1 O1 74.82(9)
O3 Li1 O1 151.29(12)
C1 O1 C12 111.49(10)
C1 O1 Li1 105.28(9)
C12 O1 Li1 124.00(10)
C2 O2 C3 112.85(10)
C2 O2 Li1 111.94(10)
C3 O2 Li1 110.83(10)
C4 O3 C5 111.92(10)
C4 O3 Li1 108.88(10)
C5 O3 Li1 125.49(10)
C7 O4 C6 110.86(10)
C8 O5 C9 112.83(10)
C11 O6 C10 112.04(10)
C36 O7 C13 110.6(4)
C13 O7 C16 104.36(11)
C36 O7 Li1 122.8(4)
C13 O7 Li1 124.52(11)
C16 O7 Li1 125.78(11)
C17 O8 C20 109.21(10)
C17 O8 Li1 124.40(10)
C20 O8 Li1 126.39(11)
O1 C1 C2 107.99(11)
O1 C1 H1A 110.1
C2 C1 H1A 110.1
O1 C1 H1B 110.1
C2 C1 H1B 110.1
H1A C1 H1B 108.4
O2 C2 C1 107.51(11)
O2 C2 H2A 110.2
C1 C2 H2A 110.2
O2 C2 H2B 110.2
C1 C2 H2B 110.2
H2A C2 H2B 108.5
O2 C3 C4 107.22(10)
O2 C3 H3A 110.3
C4 C3 H3A 110.3
O2 C3 H3B 110.3
C4 C3 H3B 110.3
H3A C3 H3B 108.5
O3 C4 C3 107.08(10)
O3 C4 H4A 110.3
C3 C4 H4A 110.3
O3 C4 H4B 110.3
C3 C4 H4B 110.3
H4A C4 H4B 108.6
O3 C5 C6 110.70(11)
O3 C5 H5A 109.5
C6 C5 H5A 109.5
O3 C5 H5B 109.5
C6 C5 H5B 109.5
H5A C5 H5B 108.1
O4 C6 C5 109.79(11)
O4 C6 H6A 109.7
C5 C6 H6A 109.7
O4 C6 H6B 109.7
C5 C6 H6B 109.7
H6A C6 H6B 108.2
O4 C7 C8 109.44(11)
O4 C7 H7A 109.8
C8 C7 H7A 109.8
O4 C7 H7B 109.8
C8 C7 H7B 109.8
H7A C7 H7B 108.2
O5 C8 C7 109.30(11)
O5 C8 H8A 109.8
C7 C8 H8A 109.8
O5 C8 H8B 109.8
C7 C8 H8B 109.8
H8A C8 H8B 108.3
O5 C9 C10 108.85(11)
O5 C9 H9A 109.9
C10 C9 H9A 109.9
O5 C9 H9B 109.9
C10 C9 H9B 109.9
H9A C9 H9B 108.3
O6 C10 C9 108.74(11)
O6 C10 H10A 109.9
C9 C10 H10A 109.9
O6 C10 H10B 109.9
C9 C10 H10B 109.9
H10A C10 H10B 108.3
O6 C11 C12 109.36(11)
O6 C11 H11A 109.8
C12 C11 H11A 109.8
O6 C11 H11B 109.8
C12 C11 H11B 109.8
H11A C11 H11B 108.2
O1 C12 C11 109.76(11)
O1 C12 H12A 109.7
C11 C12 H12A 109.7
O1 C12 H12B 109.7
C11 C12 H12B 109.7
H12A C12 H12B 108.2
O7 C13 C14 106.47(11)
O7 C13 H13A 110.4
C14 C13 H13A 110.4
O7 C13 H13B 110.4
C14 C13 H13B 110.4
H13A C13 H13B 108.6
C13 C14 C15 104.86(12)
C13 C14 H14A 110.8
C15 C14 H14A 110.8
C13 C14 H14B 110.8
C15 C14 H14B 110.8
H14A C14 H14B 108.9
C16 C15 C14 103.13(12)
C36 C15 C14 103.0(4)
C16 C15 H15A 111.1
C14 C15 H15A 111.1
C16 C15 H15B 111.1
C14 C15 H15B 111.1
H15A C15 H15B 109.1
C36 C15 H15C 111.2
C14 C15 H15C 111.2
C36 C15 H15D 111.2
C14 C15 H15D 111.2
H15C C15 H15D 109.1
O7 C16 C15 105.56(13)
O7 C16 H16A 110.6
C15 C16 H16A 110.6
O7 C16 H16B 110.6
C15 C16 H16B 110.6
H16A C16 H16B 108.8
O7 C36 C15 104.7(6)
O7 C36 H36A 110.8
C15 C36 H36A 110.8
O7 C36 H36B 110.8
C15 C36 H36B 110.8
H36A C36 H36B 108.9
O8 C17 C18 105.76(11)
O8 C17 H17A 110.6
C18 C17 H17A 110.6
O8 C17 H17B 110.6
C18 C17 H17B 110.6
H17A C17 H17B 108.7
C17 C18 C19 101.45(12)
C17 C18 H18A 111.5
C19 C18 H18A 111.5
C17 C18 H18B 111.5
C19 C18 H18B 111.5
H18A C18 H18B 109.3
C20 C19 C18 102.71(12)
C20 C19 H19A 111.2
C18 C19 H19A 111.2
C20 C19 H19B 111.2
C18 C19 H19B 111.2
H19A C19 H19B 109.1
O8 C20 C19 105.73(12)
O8 C20 H20A 110.6
C19 C20 H20A 110.6
O8 C20 H20B 110.6
C19 C20 H20B 110.6
H20A C20 H20B 108.7
C27 C21 C22 122.89(12)
C27 C21 C26 122.67(12)
C22 C21 C26 114.43(12)
C23 C22 C21 122.34(13)
C23 C22 H22 118.8
C21 C22 H22 118.8
C22 C23 C24 121.50(14)
C22 C23 H23 119.2
C24 C23 H23 119.2
C25 C24 C23 117.63(13)
C25 C24 H24 121.2
C23 C24 H24 121.2
C26 C25 C24 121.86(14)
C26 C25 H25 119.1
C24 C25 H25 119.1
C25 C26 C21 122.24(13)
C25 C26 H26 118.9
C21 C26 H26 118.9
C21 C27 C28 123.10(13)
C21 C27 C32 122.37(13)
C28 C27 C32 114.52(12)
C29 C28 C27 122.06(15)
C29 C28 H28 119.0
C27 C28 H28 119.0
C28 C29 C30 121.67(15)
C28 C29 H29 119.2
C30 C29 H29 119.2
C31 C30 C29 117.64(14)
C31 C30 H30 121.2
C29 C30 H30 121.2
C32 C31 C30 121.65(15)
C32 C31 H31 119.2
C30 C31 H31 119.2
C31 C32 C27 122.45(14)
C31 C32 H32 118.8
C27 C32 H32 118.8

loop_
_geom_bond_atom_site_label_1
_geom_bond_atom_site_label_2
_geom_bond_distance
Li1 O8 1.967(3)
Li1 O7 1.982(3)
Li1 O2 2.095(3)
Li1 O3 2.214(3)
Li1 O1 2.434(3)
O1 C1 1.4242(16)
O1 C12 1.4380(15)
O2 C2 1.4287(16)
O2 C3 1.4316(15)
O3 C4 1.4291(15)
O3 C5 1.4301(16)
O4 C7 1.4178(16)
O4 C6 1.4275(15)
O5 C8 1.4186(16)
O5 C9 1.4273(16)
O6 C11 1.4206(16)
O6 C10 1.4236(16)
O7 C36 1.440(10)
O7 C13 1.4389(16)
O7 C16 1.4407(18)
O8 C17 1.4380(16)
O8 C20 1.4478(16)
C1 C2 1.5023(19)
C1 H1A 0.9900
C1 H1B 0.9900
C2 H2A 0.9900
C2 H2B 0.9900
C3 C4 1.5001(19)
C3 H3A 0.9900
C3 H3B 0.9900
C4 H4A 0.9900
C4 H4B 0.9900
C5 C6 1.4948(19)
C5 H5A 0.9900
C5 H5B 0.9900
C6 H6A 0.9900
C6 H6B 0.9900
C7 C8 1.4995(18)
C7 H7A 0.9900
C7 H7B 0.9900
C8 H8A 0.9900
C8 H8B 0.9900
C9 C10 1.496(2)
C9 H9A 0.9900
C9 H9B 0.9900
C10 H10A 0.9900
C10 H10B 0.9900
C11 C12 1.4975(19)
C11 H11A 0.9900
C11 H11B 0.9900
C12 H12A 0.9900
C12 H12B 0.9900
C13 C14 1.510(2)
C13 H13A 0.9900
C13 H13B 0.9900
C14 C15 1.532(2)
C14 H14A 0.9900
C14 H14B 0.9900
C15 C16 1.495(2)
C15 C36 1.512(10)
C15 H15A 0.9900
C15 H15B 0.9900
C15 H15C 0.9900
C15 H15D 0.9900
C16 H16A 0.9900
C16 H16B 0.9900
C36 H36A 0.9900
C36 H36B 0.9900
C17 C18 1.5071(18)
C17 H17A 0.9900
C17 H17B 0.9900
C18 C19 1.515(2)
C18 H18A 0.9900
C18 H18B 0.9900
C19 C20 1.514(2)
C19 H19A 0.9900
C19 H19B 0.9900
C20 H20A 0.9900
C20 H20B 0.9900
C21 C27 1.4331(19)
C21 C22 1.4371(19)
C21 C26 1.4391(19)
C22 C23 1.3791(19)
C22 H22 0.9500
C23 C24 1.401(2)
C23 H23 0.9500
C24 C25 1.398(2)
C24 H24 0.9500
C25 C26 1.374(2)
C25 H25 0.9500
C26 H26 0.9500
C27 C28 1.433(2)
C27 C32 1.4376(19)
C28 C29 1.382(2)
C28 H28 0.9500
C29 C30 1.402(3)
C29 H29 0.9500
C30 C31 1.393(2)
C30 H30 0.9500
C31 C32 1.377(2)
C31 H31 0.9500
C32 H32 0.9500

loop_
_geom_torsion_atom_site_label_1
_geom_torsion_atom_site_label_2
_geom_torsion_atom_site_label_3
_geom_torsion_atom_site_label_4
_geom_torsion
C12 O1 C1 C2 -174.92(11)
Li1 O1 C1 C2 -37.99(13)
C3 O2 C2 C1 178.51(11)
Li1 O2 C2 C1 -55.64(14)
O1 C1 C2 O2 63.00(14)
C2 O2 C3 C4 174.35(11)
Li1 O2 C3 C4 47.89(14)
C5 O3 C4 C3 -176.37(10)
Li1 O3 C4 C3 40.59(13)
O2 C3 C4 O3 -58.91(13)
C4 O3 C5 C6 163.24(11)
Li1 O3 C5 C6 -61.09(16)
C7 O4 C6 C5 178.53(11)
O3 C5 C6 O4 64.78(14)
C6 O4 C7 C8 -173.21(11)
C9 O5 C8 C7 168.28(11)
O4 C7 C8 O5 -66.20(14)
C8 O5 C9 C10 -172.03(11)
C11 O6 C10 C9 174.22(10)
O5 C9 C10 O6 63.43(14)
C10 O6 C11 C12 -176.20(10)
C1 O1 C12 C11 -161.66(11)
Li1 O1 C12 C11 70.95(15)
O6 C11 C12 O1 -66.16(14)
C36 O7 C13 C14 -7.0(5)
C16 O7 C13 C14 33.54(16)
Li1 O7 C13 C14 -171.15(13)
O7 C13 C14 C15 -13.65(17)
C13 C14 C15 C16 -10.49(17)
C13 C14 C15 C36 27.9(5)
C13 O7 C16 C15 -40.87(16)
Li1 O7 C16 C15 164.23(12)
C14 C15 C16 O7 31.26(16)
C13 O7 C36 C15 25.0(8)
Li1 O7 C36 C15 -170.5(3)
C14 C15 C36 O7 -32.1(7)
C20 O8 C17 C18 17.82(16)
Li1 O8 C17 C18 -162.79(13)
O8 C17 C18 C19 -34.77(15)
C17 C18 C19 C20 37.96(16)
C17 O8 C20 C19 6.79(17)
Li1 O8 C20 C19 -172.59(14)
C18 C19 C20 O8 -28.30(17)
C27 C21 C22 C23 177.99(12)
C26 C21 C22 C23 -0.60(18)
C21 C22 C23 C24 0.3(2)
C22 C23 C24 C25 0.1(2)
C23 C24 C25 C26 -0.3(2)
C24 C25 C26 C21 0.0(2)
C27 C21 C26 C25 -178.19(12)
C22 C21 C26 C25 0.41(18)
C22 C21 C27 C28 -179.67(12)
C26 C21 C27 C28 -1.20(19)
C22 C21 C27 C32 -0.90(19)
C26 C21 C27 C32 177.57(12)
C21 C27 C28 C29 179.81(13)
C32 C27 C28 C29 0.95(19)
C27 C28 C29 C30 -0.5(2)
C28 C29 C30 C31 -0.2(2)
C29 C30 C31 C32 0.3(2)
C30 C31 C32 C27 0.2(2)
C21 C27 C32 C31 -179.67(12)
C28 C27 C32 C31 -0.80(18)
